data_4127266
loop_
_publ_author_name
'Ke, Weijun'
'Spanopoulos, Ioannis'
'Tu, Qing'
'Hadar, Ido'
'Li, Xiaotong'
'Shekhawat, Gajendra S.'
'Dravid, Vinayak P.'
'Kanatzidis, Mercouri G.'

_publ_section_title
;
 Ethylenediammonium-Based &quot;Hollow&quot; Pb/Sn Perovskites with Ideal
 Band Gap Yield Solar Cells with Higher Efficiency and Stability.
;
_journal_issue 21
_journal_name_full 'Journal of the American Chemical Society'
_journal_page_first 8627
_journal_page_last 8637
_journal_paper_doi 10.1021/jacs.9b03662
_journal_volume 141
_journal_year 2019
_chemical_formula_moiety 20%en/(FA)0.5(MA)0.5(Pb)0.5(Sn)0.5(I)3
_chemical_formula_sum 'C H0 I3 N2.503 Pb0.388 Sn0.412'
_chemical_formula_weight 557.1
_chemical_name_common '20% ethylenediamonium formamidinium methylamonium lead tin iodide'
_space_group_IT_number 221
_space_group_name_Hall '-P 4 2 3'
_space_group_name_H-M_alt 'P m -3 m'
_symmetry_cell_setting cubic
_symmetry_Int_Tables_number 221
_symmetry_space_group_name_Hall '-P 4 2 3'
_symmetry_space_group_name_H-M 'P m -3 m'
_cell_angle_alpha 90
_cell_angle_beta 90
_cell_angle_gamma 90
_cell_formula_units_Z 1
_cell_length_a 6.31150(10)
_cell_length_b 6.31150(10)
_cell_length_c 6.31150(10)
_cell_measurement_reflns_used 2342
_cell_measurement_temperature 293
_cell_measurement_theta_max 68.555
_cell_measurement_theta_min 9.131
_cell_volume 251.419(7)
_computing_cell_refinement 'SAINT V8.34A (Bruker, 2017)'
_computing_data_collection 'APEX2 V2017.3 (Bruker, 2017)'
_computing_data_reduction 'Bruker SAINT'
_diffrn_ambient_temperature 293
_diffrn_detector_area_resol_mean 8
_diffrn_measured_fraction_theta_full 0.98
_diffrn_measured_fraction_theta_max 0.96
_diffrn_measurement_device 'four-circle diffractometer'
_diffrn_measurement_device_type 'Bruker Kappa APEX CCD area detector'
_diffrn_measurement_method '\w and \f scans'
_diffrn_radiation_monochromator 'MX optics'
_diffrn_radiation_probe x-ray
_diffrn_radiation_source microsource
_diffrn_radiation_type 'Mo K\a'
_diffrn_radiation_wavelength 0.71073
_diffrn_reflns_av_R_equivalents 0.0398
_diffrn_reflns_av_unetI/netI 0.0146
_diffrn_reflns_limit_h_max 10
_diffrn_reflns_limit_h_min -9
_diffrn_reflns_limit_k_max 9
_diffrn_reflns_limit_k_min -9
_diffrn_reflns_limit_l_max 8
_diffrn_reflns_limit_l_min -9
_diffrn_reflns_number 3394
_diffrn_reflns_theta_full 34.07
_diffrn_reflns_theta_max 34.46
_diffrn_reflns_theta_min 4.57
_diffrn_source 'sealed tube'
_exptl_absorpt_coefficient_mu 16.715
_exptl_absorpt_correction_T_max 0.7468
_exptl_absorpt_correction_T_min 0.5101
_exptl_absorpt_correction_type multi-scan
_exptl_absorpt_process_details 'Scale APEX3'
_exptl_crystal_density_diffrn 3.6794
_exptl_crystal_description 'black polyhedron'
_exptl_crystal_F_000 238
_exptl_crystal_size_max 0.016
_exptl_crystal_size_mid 0.015
_exptl_crystal_size_min 0.014
_refine_diff_density_max 3.63
_refine_diff_density_min -3.23
_refine_ls_extinction_method none
_refine_ls_goodness_of_fit_gt 4.47
_refine_ls_goodness_of_fit_ref 4.43
_refine_ls_hydrogen_treatment constr
_refine_ls_number_constraints 1
_refine_ls_number_parameters 8
_refine_ls_number_reflns 140
_refine_ls_number_restraints 0
_refine_ls_R_factor_all 0.0434
_refine_ls_R_factor_gt 0.0432
_refine_ls_shift/su_max 0.0489
_refine_ls_shift/su_mean 0.0127
_refine_ls_structure_factor_coef Fsqd
_refine_ls_weighting_details w=1/(\s^2^(I)+0.0004I^2^)
_refine_ls_weighting_scheme sigma
_refine_ls_wR_factor_gt 0.1181
_refine_ls_wR_factor_ref 0.1182
_reflns_number_gt 137
_reflns_number_total 140
_reflns_threshold_expression I>2\s(I)
_cod_data_source_file ja9b03662_si_004.cif
_cod_data_source_block 20%_en_FA0.5MA0.5Pb0.5Sn0.5I3
_cod_depositor_comments
;
The following automatic conversions were performed:

'_diffrn_radiation_probe' value 'X-ray' changed to 'x-ray' according
to
/home/data/users/saulius/crontab/automatic-downloads/rss-feeds/ACS/lib/dictionaries/cif_core.dic
dictionary named 'cif_core.dic' version 2.4.2 from 2011-04-26.

Automatic conversion script
Id: cif_fix_values 4973 2017-02-22 13:04:09Z antanas 

 Adding full bibliography for 4127266--4127267.cif.
;
_cod_original_sg_symbol_Hall '-P 4;2;3'
_cod_original_formula_sum 'C1 H0 I3 N2.503 Pb0.388 Sn0.412'
_cod_database_code 4127266

loop_
_space_group_symop_id
_space_group_symop_operation_xyz
1 x,y,z
2 -x,-y,z
3 -x,y,-z
4 x,-y,-z
5 z,x,y
6 z,-x,-y
7 -z,-x,y
8 -z,x,-y
9 y,z,x
10 -y,z,-x
11 y,-z,-x
12 -y,-z,x
13 y,x,-z
14 -y,-x,-z
15 y,-x,z
16 -y,x,z
17 x,z,-y
18 -x,z,y
19 -x,-z,-y
20 x,-z,y
21 z,y,-x
22 z,-y,x
23 -z,y,x
24 -z,-y,-x
25 -x,-y,-z
26 x,y,-z
27 x,-y,z
28 -x,y,z
29 -z,-x,-y
30 -z,x,y
31 z,x,-y
32 z,-x,y
33 -y,-z,-x
34 y,-z,x
35 -y,z,x
36 y,z,-x
37 -y,-x,z
38 y,x,z
39 -y,x,-z
40 y,-x,-z
41 -x,-z,y
42 x,-z,-y
43 x,z,y
44 -x,z,-y
45 -z,-y,x
46 -z,y,-x
47 z,-y,-x
48 z,y,x

loop_
_atom_site_label
_atom_site_type_symbol
_atom_site_fract_x
_atom_site_fract_y
_atom_site_fract_z
_atom_site_adp_type
_atom_site_U_iso_or_equiv
_atom_site_site_symmetry_multiplicity
_atom_site_occupancy
_atom_site_calc_flag
Pb1 Pb 0 0 0 Uani 0.038(3) 1 0.3885 d
Sn1' Sn 0 0 0 Uani 0.035(5) 1 0.4124 d
I1 I 0.5 0 0 Uani 0.0959(5) 3 1 d
C1 C 0.5 0.5 0.5 Uiso 0.127(18) 1 1 d
N1 N 0.616(7) 0.5 0.5 Uiso 0.127(18) 6 0.42(4) d

loop_
_atom_site_aniso_label
_atom_site_aniso_type_symbol
_atom_site_aniso_U_11
_atom_site_aniso_U_22
_atom_site_aniso_U_33
_atom_site_aniso_U_12
_atom_site_aniso_U_13
_atom_site_aniso_U_23
Pb1 Pb 0.038(5) 0.038(5) 0.038(5) 0 0 0
Sn1' Sn 0.035(8) 0.035(8) 0.035(8) 0 0 0
I1 I 0.0339(7) 0.1269(9) 0.1269(9) 0 0 0

loop_
_atom_type_symbol
_atom_type_scat_dispersion_real
_atom_type_scat_dispersion_imag
_atom_type_scat_source
C 0.0033 0.0016 'International Tables Vol C tables 4.2.6.8 and 6.1.1.1'
H 0.0000 0.0000 'International Tables Vol C tables 4.2.6.8 and 6.1.1.1'
I -0.4742 1.8119 'International Tables Vol C tables 4.2.6.8 and 6.1.1.1'
N 0.0061 0.0033 'International Tables Vol C tables 4.2.6.8 and 6.1.1.1'
Pb -3.3944 10.1111 'International Tables Vol C tables 4.2.6.8 and 6.1.1.1'
Sn -0.6537 1.4246 'International Tables Vol C tables 4.2.6.8 and 6.1.1.1'

loop_
_geom_angle_atom_site_label_1
_geom_angle_atom_site_label_2
_geom_angle_atom_site_label_3
_geom_angle_site_symmetry_1
_geom_angle_site_symmetry_3
_geom_angle
Sn1' Pb1 I1 . 1_455 0
Sn1' Pb1 I1 . . 0
Sn1' Pb1 I1 . 5_545 0
Sn1' Pb1 I1 . 5_555 0
Sn1' Pb1 I1 . 9_554 0
Sn1' Pb1 I1 . 9_555 0
I1 Pb1 I1 1_455 . 180.0(5)
I1 Pb1 I1 1_455 5_545 90
I1 Pb1 I1 1_455 5_555 90
I1 Pb1 I1 1_455 9_554 90
I1 Pb1 I1 1_455 9_555 90
I1 Pb1 I1 . 5_545 90
I1 Pb1 I1 . 5_555 90
I1 Pb1 I1 . 9_554 90
I1 Pb1 I1 . 9_555 90
I1 Pb1 I1 5_545 5_555 180.0(5)
I1 Pb1 I1 5_545 9_554 90
I1 Pb1 I1 5_545 9_555 90
I1 Pb1 I1 5_555 9_554 90
I1 Pb1 I1 5_555 9_555 90
I1 Pb1 I1 9_554 9_555 180.0(5)
Pb1 Sn1' I1 . 1_455 0
Pb1 Sn1' I1 . . 0
Pb1 Sn1' I1 . 5_545 0
Pb1 Sn1' I1 . 5_555 0
Pb1 Sn1' I1 . 9_554 0
Pb1 Sn1' I1 . 9_555 0
I1 Sn1' I1 1_455 . 180.0(5)
I1 Sn1' I1 1_455 5_545 90
I1 Sn1' I1 1_455 5_555 90
I1 Sn1' I1 1_455 9_554 90
I1 Sn1' I1 1_455 9_555 90
I1 Sn1' I1 . 5_545 90
I1 Sn1' I1 . 5_555 90
I1 Sn1' I1 . 9_554 90
I1 Sn1' I1 . 9_555 90
I1 Sn1' I1 5_545 5_555 180.0(5)
I1 Sn1' I1 5_545 9_554 90
I1 Sn1' I1 5_545 9_555 90
I1 Sn1' I1 5_555 9_554 90
I1 Sn1' I1 5_555 9_555 90
I1 Sn1' I1 9_554 9_555 180.0(5)
Pb1 I1 Pb1 . 1_655 180.0(5)
Pb1 I1 Sn1' . . 0.0(5)
Pb1 I1 Sn1' . 1_655 180.0(5)
Pb1 I1 Sn1' 1_655 . 180.0(5)
Pb1 I1 Sn1' 1_655 1_655 0.0(5)
Sn1' I1 Sn1' . 1_655 180.0(5)
N1 C1 N1 . 2_665 180.0(5)
N1 C1 N1 . 5_555 90
N1 C1 N1 . 6_566 90
N1 C1 N1 . 9_555 90
N1 C1 N1 . 10_656 90
N1 C1 N1 2_665 5_555 90
N1 C1 N1 2_665 6_566 90
N1 C1 N1 2_665 9_555 90
N1 C1 N1 2_665 10_656 90
N1 C1 N1 5_555 6_566 180.0(5)
N1 C1 N1 5_555 9_555 90
N1 C1 N1 5_555 10_656 90
N1 C1 N1 6_566 9_555 90
N1 C1 N1 6_566 10_656 90
N1 C1 N1 9_555 10_656 180.0(5)
C1 N1 N1 . 2_665 0.0(5)
C1 N1 N1 . 5_555 45(2)
C1 N1 N1 . 6_566 45(2)
C1 N1 N1 . 9_555 45(2)
C1 N1 N1 . 10_656 45(2)
N1 N1 N1 2_665 5_555 45(2)
N1 N1 N1 2_665 6_566 45(2)
N1 N1 N1 2_665 9_555 45(2)
N1 N1 N1 2_665 10_656 45(2)
N1 N1 N1 5_555 6_566 90(4)
N1 N1 N1 5_555 9_555 60(2)
N1 N1 N1 5_555 10_656 60(2)
N1 N1 N1 6_566 9_555 60(2)
N1 N1 N1 6_566 10_656 60(2)
N1 N1 N1 9_555 10_656 90(4)

loop_
_geom_bond_atom_site_label_1
_geom_bond_atom_site_label_2
_geom_bond_site_symmetry_2
_geom_bond_distance
Pb1 Sn1' . 0
Pb1 I1 1_455 3.15575(10)
Pb1 I1 . 3.15575(10)
Pb1 I1 5_545 3.15575(10)
Pb1 I1 5_555 3.15575(10)
Pb1 I1 9_554 3.15575(10)
Pb1 I1 9_555 3.15575(10)
Sn1' I1 1_455 3.15575(10)
Sn1' I1 . 3.15575(10)
Sn1' I1 5_545 3.15575(10)
Sn1' I1 5_555 3.15575(10)
Sn1' I1 9_554 3.15575(10)
Sn1' I1 9_555 3.15575(10)
C1 N1 . 0.73(4)
C1 N1 2_665 0.73(4)
C1 N1 5_555 0.73(4)
C1 N1 6_566 0.73(4)
C1 N1 9_555 0.73(4)
C1 N1 10_656 0.73(4)
N1 N1 2_665 1.47(6)
N1 N1 5_555 1.04(4)
N1 N1 6_566 1.04(4)
N1 N1 9_555 1.04(4)
N1 N1 10_656 1.04(4)
